data_1576133
loop_
_publ_author_name
'Reusser, Esa\"ie'
'Albrecht, Martin'

_publ_section_title
;
 Tunable bis(pyridinium amidate) ligands efficiently promote
 palladium-catalyzed ethylene polymerization
;
_journal_name_full 'Catalysis Science &amp; Technology'
_journal_paper_doi 10.1039/D5CY01102G
_journal_year 2025
_chemical_formula_moiety 'C38 H48 F12 K N10 O4 P2 Pd2, 0.5(F6 P)'
_chemical_formula_sum 'C38 H48 F15 K N10 O4 P2.5 Pd2'
_chemical_formula_weight 1323.19
_space_group_IT_number 14
_space_group_name_Hall '-P 2ybc'
_space_group_name_H-M_alt 'P 1 21/c 1'
_symmetry_cell_setting monoclinic
_symmetry_Int_Tables_number 14
_symmetry_space_group_name_Hall '-P 2ybc'
_symmetry_space_group_name_H-M 'P 1 21/c 1'
_atom_sites_solution_hydrogens geom
_atom_sites_solution_primary dual
_audit_creation_date 2022-03-21T10:29:49-00:00
_audit_update_record
;
2025-04-02 deposited with the CCDC.	2025-10-30 downloaded from the CCDC.
;
_cell_angle_alpha 90
_cell_angle_beta 102.7682(10)
_cell_angle_gamma 90
_cell_formula_units_Z 4
_cell_length_a 21.4383(2)
_cell_length_b 22.0849(3)
_cell_length_c 13.37677(12)
_cell_measurement_reflns_used 48053
_cell_measurement_temperature 173.00(10)
_cell_measurement_theta_max 78.903
_cell_measurement_theta_min 2.9
_cell_volume 6176.79(12)
_computing_cell_refinement 'CrysAlisPro 1.171.41.112a (Rigaku OD, 2021)'
_computing_data_collection 'CrysAlisPro 1.171.41.112a (Rigaku OD, 2021)'
_computing_data_reduction 'CrysAlisPro 1.171.41.112a (Rigaku OD, 2021)'
_computing_molecular_graphics 'Olex2 1.3 (Dolomanov et al., 2009)'
_computing_publication_material 'Olex2 1.3 (Dolomanov et al., 2009)'
_computing_structure_refinement 'SHELXL 2018/3 (Sheldrick, 2015)'
_computing_structure_solution 'SHELXT  (Sheldrick, 2015)'
_diffrn_ambient_environment N~2~
_diffrn_ambient_temperature 173.00(10)
_diffrn_detector 'Hybrid Pixel Array Detector'
_diffrn_detector_area_resol_mean 10
_diffrn_detector_type HyPix
_diffrn_measured_fraction_theta_full 1
_diffrn_measured_fraction_theta_max 1
_diffrn_measurement_details
;
        List of Runs (angles in degrees, time in seconds):
  # Type    Start    End  Width  t~exp~   \w     \q     \k     \f   Frames
#--------------------------------------------------------------------------
  1  \w    -55.00  28.00   0.50    0.50    --  -23.00  97.00-141.00  166
  2  \w     -6.00  80.00   0.50    0.50    --   47.92 -97.00 110.00  172
  3  \w    107.00 177.00   0.50    6.00    --  113.25  97.00-141.00  140
  4  \w     42.00 106.00   0.50    6.00    --  113.25 -97.00 110.00  128
  5  \w    -97.00 -10.00   0.50    0.50    --  -23.00 -19.00 150.00  174
  6  \w    -96.00 -10.00   0.50    0.50    --  -23.00 -38.00  90.00  172
  7  \w    -28.00  52.00   0.50    0.50    --  -23.00  15.00  30.00  160
  8  \w    -94.00  -8.00   0.50    0.50    --  -23.00 -57.00  30.00  172
  9  \w    -36.00  49.00   0.50    0.50    --  -23.00  45.00-150.00  170
 10  \w    -70.00 -12.00   0.50    0.50    --  -23.00 125.00 150.00  116
 11  \w     33.00 120.00   0.50    0.50    --   47.92  57.00 -60.00  174
 12  \w    -25.00  40.00   0.50    0.50    --   47.92 -38.00-180.00  130
 13  \w     42.00  68.00   0.50    6.00    --  113.25 -61.00 -60.00   52
 14  \w     42.00  68.00   0.50    6.00    --  113.25 -61.00 120.00   52
 15  \w     42.00  68.00   0.50    6.00    --  113.25 -61.00  30.00   52
 16  \w     42.00 107.00   0.50    6.00    --  113.25-103.00   7.68  130
 17  \w     42.00 106.00   0.50    6.00    --  113.25 -94.00  30.00  128
 18  \w     42.00  68.00   0.50    6.00    --  113.25 -61.00-150.00   52
 19  \w     42.00  68.00   0.50    6.00    --  113.25 -61.00 -30.00   52
 20  \w     91.00 177.00   0.50    6.00    --  113.25  77.00-120.00  172
 21  \w     97.00 177.00   0.50    6.00    --  113.25  61.00  90.00  160
 22  \w     42.00 106.00   0.50    6.00    --  113.25 -94.00-180.00  128
 23  \w     42.00 102.00   0.50    6.00    --  113.25 -77.00 150.00  120
 24  \w     42.00  68.00   0.50    6.00    --  113.25 -61.00-180.00   52
 25  \w     42.00 102.00   0.50    6.00    --  113.25 -77.00  60.00  120
 26  \w     42.00 102.00   0.50    6.00    --  113.25 -77.00 120.00  120
 27  \w     42.00 106.00   0.50    6.00    --  113.25 -94.00-120.00  128
 28  \w     42.00 102.00   0.50    6.00    --  113.25 -77.00 -30.00  120
 29  \w     42.00 106.00   0.50    6.00    --  113.25 -94.00 150.00  128
 30  \w    101.00 177.00   0.50    6.00    --  113.25  30.00-150.00  152
 31  \w     97.00 177.00   0.50    6.00    --  113.25  61.00-180.00  160
 32  \w     97.00 177.00   0.50    6.00    --  113.25  61.00 -60.00  160
 33  \w     91.00 177.00   0.50    6.00    --  113.25  77.00 150.00  172
 34  \w     42.00 102.00   0.50    6.00    --  113.25 -77.00-180.00  120
 35  \w     95.00 177.00   0.50    6.00    --  113.25  65.00 -85.12  164
 36  \w     42.00 106.00   0.50    6.00    --  113.25 -94.00-150.00  128
 37  \w    101.00 177.00   0.50    6.00    --  113.25  79.00-141.69  152
 38  \w     42.00 106.00   0.50    6.00    --  113.25 -94.00 120.00  128
 39  \w     91.00 177.00   0.50    6.00    --  113.25  77.00 -60.00  172
 40  \w     93.00 177.00   0.50    6.00    --  113.25  70.00 -26.19  168
 41  \w     97.00 177.00   0.50    6.00    --  113.25  61.00 -90.00  160
 42  \w     42.00 106.00   0.50    6.00    --  113.25 -94.00  60.00  128
 43  \w     97.00 177.00   0.50    6.00    --  113.25  61.00 -30.00  160
 44  \w     42.00  68.00   0.50    6.00    --  113.25 -61.00   0.00   52
 45  \w     42.00 102.00   0.50    6.00    --  113.25 -77.00  30.00  120
 46  \w     42.00  68.00   0.50    6.00    --  113.25 -61.00-120.00   52
 47  \w     42.00 106.00   0.50    6.00    --  113.25 -94.00 -90.00  128
 48  \w     48.00  77.00   0.50    6.00    --  113.25 -94.00-125.76   58
 49  \w     79.00 106.00   0.50    6.00    --  113.25 -94.00-125.76   54
 50  \w    150.00 175.00   0.50    6.00    --  113.25  61.00   0.00   50
 51  \w    150.00 176.00   0.50    6.00    --  113.25  15.00 -30.00   52
 52  \w     42.00  68.00   0.50    6.00    --  113.25 -61.00 -90.00   52
;
_diffrn_measurement_device 'four-circle diffractometer'
_diffrn_measurement_device_type 'XtaLAB Synergy, Dualflex, HyPix'
_diffrn_measurement_method '\w scans'
_diffrn_orient_matrix_type 'CrysAlisPro convention (1999,Acta A55,543-557)'
_diffrn_orient_matrix_UB_11 -0.0071576
_diffrn_orient_matrix_UB_12 0.063301
_diffrn_orient_matrix_UB_13 -0.0495194
_diffrn_orient_matrix_UB_21 -0.0667886
_diffrn_orient_matrix_UB_22 -0.0174389
_diffrn_orient_matrix_UB_23 -0.0627575
_diffrn_orient_matrix_UB_31 -0.0301397
_diffrn_orient_matrix_UB_32 0.0235863
_diffrn_orient_matrix_UB_33 0.0870198
_diffrn_radiation_monochromator mirror
_diffrn_radiation_probe x-ray
_diffrn_radiation_type 'Cu K\a'
_diffrn_radiation_wavelength 1.54184
_diffrn_reflns_av_R_equivalents 0.0499
_diffrn_reflns_av_unetI/netI 0.0676
_diffrn_reflns_Laue_measured_fraction_full 1
_diffrn_reflns_Laue_measured_fraction_max 1
_diffrn_reflns_limit_h_max 26
_diffrn_reflns_limit_h_min -26
_diffrn_reflns_limit_k_max 27
_diffrn_reflns_limit_k_min -27
_diffrn_reflns_limit_l_max 16
_diffrn_reflns_limit_l_min -15
_diffrn_reflns_number 125948
_diffrn_reflns_point_group_measured_fraction_full 1
_diffrn_reflns_point_group_measured_fraction_max 1
_diffrn_reflns_theta_full 67.684
_diffrn_reflns_theta_max 75.574
_diffrn_reflns_theta_min 2.91
_diffrn_source 'micro-focus sealed X-ray tube'
_diffrn_source_type 'PhotonJet (Cu) X-ray Source'
_exptl_absorpt_coefficient_mu 6.694
_exptl_absorpt_correction_T_max 1
_exptl_absorpt_correction_T_min 0.468
_exptl_absorpt_correction_type multi-scan
_exptl_absorpt_process_details
;
        CrysAlisPro 1.171.41.112a (Rigaku Oxford Diffraction, 2021)
        Empirical absorption correction using spherical harmonics,
        implemented in SCALE3 ABSPACK scaling algorithm.
;
_exptl_crystal_colour yellow
_exptl_crystal_density_diffrn 1.423
_exptl_crystal_description needle
_exptl_crystal_F_000 2646
_exptl_crystal_size_max 0.228
_exptl_crystal_size_mid 0.122
_exptl_crystal_size_min 0.093
_refine_diff_density_max 0.992
_refine_diff_density_min -0.943
_refine_diff_density_rms 0.093
_refine_ls_extinction_coef 0.00041(6)
_refine_ls_extinction_expression Fc^*^=kFc[1+0.001xFc^2^\l^3^/sin(2\q)]^-1/4^
_refine_ls_extinction_method 'SHELXL-2018/3 (Sheldrick 2018)'
_refine_ls_goodness_of_fit_ref 1.068
_refine_ls_hydrogen_treatment constr
_refine_ls_matrix_type full
_refine_ls_number_parameters 864
_refine_ls_number_reflns 12833
_refine_ls_number_restraints 480
_refine_ls_restrained_S_all 1.114
_refine_ls_R_factor_all 0.0662
_refine_ls_R_factor_gt 0.0604
_refine_ls_shift/su_max 0.001
_refine_ls_shift/su_mean 0
_refine_ls_structure_factor_coef Fsqd
_refine_ls_weighting_details 'w=1/[\s^2^(Fo^2^)+(0.1294P)^2^+2.2741P] where P=(Fo^2^+2Fc^2^)/3'
_refine_ls_weighting_scheme calc
_refine_ls_wR_factor_gt 0.1887
_refine_ls_wR_factor_ref 0.1972
_reflns_Friedel_coverage 0
_reflns_number_gt 10885
_reflns_number_total 12833
_reflns_threshold_expression 'I > 2\s(I)'
_cod_data_source_file d5cy01102g2.cif
_cod_data_source_block 22MA010_ER-0292
_cod_original_cell_volume 6176.78(11)
_cod_original_formula_sum 'C38 H48 F15 K N10 O4 P2.50 Pd2'
_cod_database_code 1576133
_shelx_estimated_absorpt_t_min 0.311
_shelx_estimated_absorpt_t_max 0.575
_oxdiff_exptl_absorpt_empirical_details
;
        Empirical correction (ABSPACK) includes:
        - Absorption correction using spherical harmonics
        - Frame scaling
;
_oxdiff_exptl_absorpt_empirical_full_max 2.151
_oxdiff_exptl_absorpt_empirical_full_min 0.654
_shelx_shelxl_version_number 2018/3
_olex2_refinement_description
;
        1. Fixed Uiso
 At 1.2 times of:
  All C(H) groups
 At 1.5 times of:
  All C(H,H,H) groups
        2. Restrained distances
 P3-F16 = P3-F17 = P3-F18 = P3-F15 = P3-F14 = P3-F13
 1.65 with sigma of 0.02
 P4-F24 = P4-F19 = P4-F22 = P4-F20 = P4-F21 = P4-F23
 1.65 with sigma of 0.02
 C37A-N10A
 1.137 with sigma of 0.01
 C37A-C38A
 1.456 with sigma of 0.01
 C37-N10
 1.137 with sigma of 0.01
 C38A-N10A
 2.593 with sigma of 0.02
 C37-C38
 1.456 with sigma of 0.01
 C38-N10
 2.593 with sigma of 0.02
 F21-F19 \\sim F19-F23 \\sim F23-F20 \\sim F20-F21
 with sigma of 0.002
 F24-F21 \\sim F24-F19 \\sim F24-F23 \\sim F24-F20
 with sigma of 0.002
 F22-F21 \\sim F22-F19 \\sim F22-F23 \\sim F22-F20
 with sigma of 0.002
 F16-F18 \\sim F17-F15 \\sim F13-F14
 with sigma of 0.05
 P3-F16 \\sim P3-F17 \\sim P3-F18 \\sim P3-F15 \\sim P3-F14 \\sim P3-F13
 with sigma of 0.02
 F16-F17 \\sim F16-F15 \\sim F16-F14 \\sim F16-F13 \\sim F18-F17 \\sim F18-F15
        \\sim F18-F14 \\sim F18-F13
 with sigma of 0.04
        3. Rigid bond restraints
 F6, P1, F3, F2, F5, F1, F4
 with sigma for 1-2 distances of 0.001 and sigma for 1-3 distances of 0.001
 C36, C36A, Pd2A
 with sigma for 1-2 distances of 0.001 and sigma for 1-3 distances of 0.001
 C36, Pd2
 with sigma for 1-2 distances of 0.001 and sigma for 1-3 distances of 0.001
        4. Uiso/Uaniso restraints and constraints
P3 \\sim F16 \\sim F17 \\sim F18 \\sim F15 \\sim F14 \\sim F13: within 2A with
        sigma of 0.04 and sigma for terminal atoms of 0.08 within 2A
Uanis(F6) \\sim Ueq: with sigma of 0.01 and sigma for terminal atoms of 0.02
Uanis(F23) \\sim Ueq, Uanis(F24) \\sim Ueq, Uanis(F19) \\sim Ueq, Uanis(F20)
\\sim Ueq, Uanis(P4) \\sim Ueq, Uanis(F22) \\sim Ueq, Uanis(F21) \\sim Ueq:
        with sigma of 0.01 and sigma for terminal atoms of 0.02
Uanis(C38) \\sim Ueq: with sigma of 0.01 and sigma for terminal atoms of 0.02
Uanis(C38A) \\sim Ueq, Uanis(C37A) \\sim Ueq, Uanis(N10A) \\sim Ueq: with sigma
        of 0.02 and sigma for terminal atoms of 0.01
Uanis(C37) \\sim Ueq: with sigma of 0.02 and sigma for terminal atoms of 0.02
Uanis(F12) \\sim Ueq, Uanis(F10A) \\sim Ueq, Uanis(F9A) \\sim Ueq, Uanis(F12A)
\\sim Ueq, Uanis(F11) \\sim Ueq, Uanis(F8A) \\sim Ueq, Uanis(F8) \\sim Ueq,
Uanis(F11A) \\sim Ueq, Uanis(F7) \\sim Ueq, Uanis(F7A) \\sim Ueq, Uanis(F10)
\\sim Ueq, Uanis(F9) \\sim Ueq: with sigma of 0.01 and sigma for terminal atoms
        of 0.02
Uanis(N10) \\sim Ueq: with sigma of 0.02 and sigma for terminal atoms of 0.2
Uanis(F5) \\sim Ueq: with sigma of 0.01 and sigma for terminal atoms of 0.01
Uanis(N6) \\sim Ueq, Uanis(C22) \\sim Ueq, Uanis(C23) \\sim Ueq, Uanis(N7)
\\sim Ueq, Uanis(C27) \\sim Ueq, Uanis(C26) \\sim Ueq, Uanis(C25) \\sim Ueq,
Uanis(C24) \\sim Ueq, Uanis(C28) \\sim Ueq: with sigma of 0.01 and sigma for
        terminal atoms of 0.01
Uanis(P3) \\sim Ueq, Uanis(F16) \\sim Ueq, Uanis(F17) \\sim Ueq, Uanis(F18)
\\sim Ueq, Uanis(F15) \\sim Ueq, Uanis(F14) \\sim Ueq, Uanis(F13) \\sim Ueq:
        with sigma of 0.01 and sigma for terminal atoms of 0.02
Uanis(C19) \\sim Ueq: with sigma of 0.01 and sigma for terminal atoms of 0.02
Uanis(C35) \\sim Ueq: with sigma of 0.01 and sigma for terminal atoms of 0.02
Uanis(C36) \\sim Ueq: with sigma of 0.01 and sigma for terminal atoms of 0.02
        5. Rigid body (RIGU) restrains
 P3, F16, F17, F18, F15, F14, F13
 with sigma for 1-2 distances of 0.004 and sigma for 1-3 distances of 0.004
        6. Others
 Sof(N10A)=Sof(C37A)=Sof(C38A)=Sof(H38D)=Sof(H38E)=Sof(H38F)=Sof(Pd2A)=
 Sof(C36A)=Sof(H36D)=Sof(H36E)=Sof(H36F)=1-FVAR(1)
 Sof(Pd2)=Sof(C36)=Sof(H36A)=Sof(H36B)=Sof(H36C)=Sof(N10)=Sof(C37)=Sof(C38)=
 Sof(H38A)=Sof(H38B)=Sof(H38C)=FVAR(1)
 Sof(F9A)=Sof(F12A)=Sof(F7A)=Sof(F11A)=Sof(F10A)=Sof(F8A)=1-FVAR(2)
 Sof(F10)=Sof(F8)=Sof(F7)=Sof(F9)=Sof(F11)=Sof(F12)=FVAR(2)
 Fixed Sof: P3(0.25) F16(0.25) F17(0.25) F18(0.25) F15(0.25) F14(0.25)
 F13(0.25) P4(0.25) F24(0.25) F19(0.25) F22(0.25) F20(0.25) F21(0.25) F23(0.25)
        7.a Aromatic/amide H refined with riding coordinates:
 C33(H33), C7(H7), C14(H14), C6(H6), C13(H13), C32(H32), C31(H31), C12(H12),
 C5(H5), C24(H24), C25(H25), C26(H26)
        7.b Idealised Me refined as rotating group:
 C34(H34A,H34B,H34C), C8(H8A,H8B,H8C), C15(H15A,H15B,H15C), C17(H17A,H17B,
 H17C), C16(H16A,H16B,H16C), C9(H9A,H9B,H9C), C28(H28A,H28B,H28C), C36(H36A,
 H36B,H36C), C35(H35A,H35B,H35C), C19(H19A,H19B,H19C), C27(H27A,H27B,H27C),
 C38(H38A,H38B,H38C), C38A(H38D,H38E,H38F), C36A(H36D,H36E,H36F)
;
_smtbx_masks_void_probe_radius 1.2
_smtbx_masks_void_truncation_radius 1.2

loop_
_symmetry_equiv_pos_as_xyz
'x, y, z'
'-x, y+1/2, -z+1/2'
'-x, -y, -z'
'x, -y-1/2, z-1/2'

loop_
_atom_site_label
_atom_site_type_symbol
_atom_site_fract_x
_atom_site_fract_y
_atom_site_fract_z
_atom_site_U_iso_or_equiv
_atom_site_adp_type
_atom_site_occupancy
_atom_site_site_symmetry_order
_atom_site_calc_flag
_atom_site_refinement_flags_posn
_atom_site_refinement_flags_adp
_atom_site_refinement_flags_occupancy
_atom_site_disorder_assembly
_atom_site_disorder_group
Pd1 Pd 0.51666(2) 0.38076(2) 0.86938(2) 0.07645(14) Uani 1 1 d . . . . .
Pd2 Pd 0.02706(9) 0.2680(2) 0.3199(2) 0.0873(6) Uani 0.430(8) 1 d . U P A 1
K1 K 0.26514(4) 0.40587(4) 0.54901(6) 0.0721(2) Uani 1 1 d . . . . .
P1 P 0.26096(7) 0.41611(6) 0.27469(9) 0.0851(3) Uani 1 1 d . U . . .
P2 P 0.28354(12) 0.54167(7) 0.7045(2) 0.1330(8) Uani 1 1 d . . . . .
O1 O 0.33268(12) 0.34423(13) 0.71729(19) 0.0690(6) Uani 1 1 d . . . . .
F2 F 0.20799(17) 0.38595(13) 0.3269(2) 0.0982(7) Uani 1 1 d . U . . .
O4 O 0.20073(12) 0.29879(13) 0.5208(2) 0.0726(6) Uani 1 1 d . . . . .
O2 O 0.39741(14) 0.39200(14) 0.5792(2) 0.0757(7) Uani 1 1 d . . . . .
F1 F 0.31467(19) 0.44560(16) 0.2251(3) 0.1120(8) Uani 1 1 d . U . . .
N1 N 0.42303(15) 0.35577(16) 0.8421(2) 0.0688(7) Uani 1 1 d . . . . .
N3 N 0.48451(16) 0.40371(17) 0.7128(3) 0.0730(8) Uani 1 1 d . . . . .
O3 O 0.13642(16) 0.40805(18) 0.5138(3) 0.0927(9) Uani 1 1 d . . . . .
F6 F 0.3138(2) 0.38257(19) 0.3566(3) 0.1269(10) Uani 1 1 d . U . . .
N9 N 0.18490(18) 0.19176(17) 0.3393(3) 0.0763(8) Uani 1 1 d . . . . .
N8 N 0.11701(15) 0.26148(19) 0.4013(2) 0.0768(9) Uani 1 1 d . . . . .
N2 N 0.38587(19) 0.26971(19) 0.9212(3) 0.0824(9) Uani 1 1 d . . . . .
F3 F 0.2668(2) 0.47036(16) 0.3536(3) 0.1162(9) Uani 1 1 d . U . . .
F5 F 0.2545(3) 0.36056(19) 0.1990(3) 0.1429(12) Uani 1 1 d . U . . .
F4 F 0.2074(2) 0.4516(2) 0.1976(3) 0.1390(11) Uani 1 1 d . U . . .
C1 C 0.38870(17) 0.35969(17) 0.7465(3) 0.0625(7) Uani 1 1 d . . . . .
C2 C 0.42499(18) 0.38705(17) 0.6697(3) 0.0655(8) Uani 1 1 d . . . . .
C3 C 0.39368(18) 0.33097(19) 0.9148(3) 0.0688(9) Uani 1 1 d . . . . .
N4 N 0.5358(2) 0.4872(2) 0.6536(4) 0.0943(12) Uani 1 1 d . . . . .
N6 N 0.0541(2) 0.3661(2) 0.3951(3) 0.1008(13) Uani 1 1 d . U . . .
C4 C 0.3709(2) 0.3686(2) 0.9805(3) 0.0815(11) Uani 1 1 d . . . . .
C10 C 0.5222(2) 0.4266(2) 0.6487(3) 0.0776(10) Uani 1 1 d . . . . .
C29 C 0.14422(19) 0.2053(2) 0.4035(3) 0.0735(10) Uani 1 1 d . . . . .
C11 C 0.5473(2) 0.3900(2) 0.5867(4) 0.0839(12) Uani 1 1 d . . . . .
N5 N 0.6090(2) 0.4046(2) 0.8868(4) 0.0992(13) Uani 1 1 d . . . . .
C21 C 0.14785(17) 0.3044(2) 0.4636(3) 0.0718(9) Uani 1 1 d . . . . .
C30 C 0.1301(2) 0.1594(3) 0.4659(3) 0.0850(13) Uani 1 1 d . . . . .
C33 C 0.2086(3) 0.1345(2) 0.3341(4) 0.0893(12) Uani 1 1 d . . . . .
H33 H 0.236089 0.126289 0.288888 0.107 Uiso 1 1 calc R U . . .
C20 C 0.1115(2) 0.3654(3) 0.4593(3) 0.0841(12) Uani 1 1 d . . . . .
C7 C 0.3553(2) 0.2459(3) 0.9922(3) 0.0906(14) Uani 1 1 d . . . . .
H7 H 0.350588 0.203335 0.997183 0.109 Uiso 1 1 calc R U . . .
F10 F 0.2318(8) 0.4887(7) 0.7016(12) 0.116(4) Uani 0.396(19) 1 d . U P B 1
C34 C 0.2037(3) 0.2405(2) 0.2763(4) 0.0908(13) Uani 1 1 d . . . . .
H34A H 0.165311 0.258004 0.232089 0.136 Uiso 1 1 calc R U . . .
H34B H 0.231359 0.223825 0.233784 0.136 Uiso 1 1 calc R U . . .
H34C H 0.226826 0.272059 0.321178 0.136 Uiso 1 1 calc R U . . .
C14 C 0.5733(3) 0.5107(3) 0.5911(5) 0.1039(17) Uani 1 1 d . . . . .
H14 H 0.582042 0.552927 0.592809 0.125 Uiso 1 1 calc R U . . .
C6 C 0.3317(3) 0.2839(3) 1.0561(3) 0.0963(15) Uani 1 1 d . . . . .
H6 H 0.308402 0.267806 1.102818 0.116 Uiso 1 1 calc R U . . .
F8 F 0.3206(12) 0.4825(9) 0.7369(16) 0.159(6) Uani 0.396(19) 1 d . U P B 1
C13 C 0.5977(3) 0.4749(3) 0.5281(5) 0.112(2) Uani 1 1 d . . . . .
H13 H 0.623187 0.492026 0.485609 0.135 Uiso 1 1 calc R U . . .
C32 C 0.1928(3) 0.0889(2) 0.3940(4) 0.1011(15) Uani 1 1 d . . . . .
H32 H 0.208337 0.048912 0.390059 0.121 Uiso 1 1 calc R U . . .
C31 C 0.1535(3) 0.1029(3) 0.4602(4) 0.1068(18) Uani 1 1 d . . . . .
H31 H 0.142689 0.071919 0.502737 0.128 Uiso 1 1 calc R U . . .
C8 C 0.4109(3) 0.2299(2) 0.8510(4) 0.0965(14) Uani 1 1 d . . . . .
H8A H 0.382338 0.231231 0.782881 0.145 Uiso 1 1 calc R U . . .
H8B H 0.413446 0.188249 0.877041 0.145 Uiso 1 1 calc R U . . .
H8C H 0.453675 0.24358 0.846414 0.145 Uiso 1 1 calc R U . . .
C12 C 0.5862(3) 0.4137(3) 0.5246(5) 0.1089(18) Uani 1 1 d . . . . .
H12 H 0.604052 0.388019 0.481299 0.131 Uiso 1 1 calc R U . . .
C15 C 0.5098(3) 0.5269(3) 0.7228(5) 0.1083(17) Uani 1 1 d . . . . .
H15A H 0.463199 0.522062 0.709358 0.162 Uiso 1 1 calc R U . . .
H15B H 0.520222 0.569077 0.71101 0.162 Uiso 1 1 calc R U . . .
H15C H 0.528494 0.515836 0.794058 0.162 Uiso 1 1 calc R U . . .
C17 C 0.5374(3) 0.3527(3) 1.0231(4) 0.1086(18) Uani 1 1 d . . . . .
H17A H 0.583174 0.343592 1.044848 0.163 Uiso 1 1 calc R U . . .
H17B H 0.512567 0.316311 1.030065 0.163 Uiso 1 1 calc R U . . .
H17C H 0.526269 0.385055 1.066109 0.163 Uiso 1 1 calc R U . . .
F7 F 0.2213(9) 0.5957(9) 0.6734(17) 0.124(5) Uani 0.396(19) 1 d . U P B 1
F9 F 0.2830(11) 0.5441(10) 0.8296(19) 0.159(7) Uani 0.396(19) 1 d . U P B 1
C23 C -0.0385(3) 0.4222(3) 0.4210(4) 0.1084(18) Uani 1 1 d . U . . .
C22 C 0.0155(3) 0.4188(3) 0.3827(4) 0.1000(16) Uani 1 1 d . U . . .
C5 C 0.3414(3) 0.3436(3) 1.0523(4) 0.1055(17) Uani 1 1 d . . . . .
H5 H 0.327761 0.369301 1.100219 0.127 Uiso 1 1 calc R U . . .
C24 C -0.0771(3) 0.4724(4) 0.4024(5) 0.118(2) Uani 1 1 d . U . . .
H24 H -0.115031 0.474278 0.42788 0.142 Uiso 1 1 calc R U . . .
C16 C 0.5349(3) 0.3235(3) 0.5844(5) 0.1100(17) Uani 1 1 d . . . . .
H16A H 0.550624 0.3066 0.653143 0.165 Uiso 1 1 calc R U . . .
H16B H 0.557193 0.3041 0.536348 0.165 Uiso 1 1 calc R U . . .
H16C H 0.48887 0.316057 0.562334 0.165 Uiso 1 1 calc R U . . .
N7 N 0.0324(3) 0.4677(3) 0.3294(4) 0.1255(19) Uani 1 1 d . U . . .
C9 C 0.3791(4) 0.4352(3) 0.9750(5) 0.124(2) Uani 1 1 d . . . . .
H9A H 0.424527 0.444711 0.98164 0.187 Uiso 1 1 calc R U . . .
H9B H 0.363675 0.454713 1.030752 0.187 Uiso 1 1 calc R U . . .
H9C H 0.354632 0.450236 0.908982 0.187 Uiso 1 1 calc R U . . .
C28 C -0.0556(3) 0.3677(4) 0.4766(6) 0.131(2) Uani 1 1 d . U . . .
H28A H -0.047673 0.33082 0.440465 0.196 Uiso 1 1 calc R U . . .
H28B H -0.100896 0.369582 0.479032 0.196 Uiso 1 1 calc R U . . .
H28C H -0.029329 0.366985 0.546589 0.196 Uiso 1 1 calc R U . . .
C36 C 0.0232(11) 0.1861(7) 0.2388(15) 0.110(6) Uani 0.430(8) 1 d . U P A 1
H36A H 0.049504 0.189331 0.187763 0.165 Uiso 0.430(8) 1 calc R U P A 1
H36B H -0.021222 0.177569 0.204126 0.165 Uiso 0.430(8) 1 calc R U P A 1
H36C H 0.039353 0.15318 0.28663 0.165 Uiso 0.430(8) 1 calc R U P A 1
C35 C 0.0866(4) 0.1747(4) 0.5377(5) 0.124(2) Uani 1 1 d . U . . .
H35A H 0.107834 0.204194 0.588721 0.185 Uiso 1 1 calc R U . . .
H35B H 0.077332 0.137813 0.572537 0.185 Uiso 1 1 calc R U . . .
H35C H 0.046573 0.191918 0.498223 0.185 Uiso 1 1 calc R U . . .
C18 C 0.6597(3) 0.4146(3) 0.9023(6) 0.116(2) Uani 1 1 d . . . . .
F11 F 0.2896(10) 0.5291(7) 0.5957(13) 0.146(5) Uani 0.396(19) 1 d . U P B 1
C25 C -0.0610(4) 0.5198(4) 0.3473(5) 0.134(3) Uani 1 1 d . U . . .
H25 H -0.087934 0.554345 0.333984 0.161 Uiso 1 1 calc R U . . .
N10 N -0.0606(5) 0.2925(6) 0.2414(11) 0.101(4) Uani 0.430(8) 1 d D U P A 1
F12 F 0.3349(15) 0.5892(12) 0.728(3) 0.230(11) Uani 0.396(19) 1 d . U P B 1
C26 C -0.0055(4) 0.5174(4) 0.3111(6) 0.140(3) Uani 1 1 d . U . . .
H26 H 0.006128 0.550513 0.273541 0.168 Uiso 1 1 calc R U . . .
C19 C 0.7281(3) 0.4308(4) 0.9247(9) 0.156(3) Uani 1 1 d . U . . .
H19A H 0.732509 0.474498 0.915339 0.234 Uiso 1 1 calc R U . . .
H19B H 0.749421 0.408879 0.878003 0.234 Uiso 1 1 calc R U . . .
H19C H 0.747774 0.419871 0.995642 0.234 Uiso 1 1 calc R U . . .
C27 C 0.0924(4) 0.4667(4) 0.2914(6) 0.144(3) Uani 1 1 d . U . . .
H27A H 0.128772 0.459447 0.348856 0.216 Uiso 1 1 calc R U . . .
H27B H 0.097915 0.505787 0.259611 0.216 Uiso 1 1 calc R U . . .
H27C H 0.090101 0.434379 0.240574 0.216 Uiso 1 1 calc R U . . .
C37 C -0.1112(6) 0.3083(10) 0.2071(14) 0.128(6) Uani 0.430(8) 1 d D U P A 1
C38 C -0.1788(7) 0.3244(12) 0.171(2) 0.177(9) Uani 0.430(8) 1 d D U P A 1
H38A H -0.18603 0.339307 0.100192 0.266 Uiso 0.430(8) 1 calc R U P A 1
H38B H -0.190246 0.356061 0.214906 0.266 Uiso 0.430(8) 1 calc R U P A 1
H38C H -0.205408 0.288541 0.173143 0.266 Uiso 0.430(8) 1 calc R U P A 1
N10A N -0.0448(5) 0.3296(6) 0.2196(7) 0.112(3) Uani 0.570(8) 1 d D U P A 2
C37A C -0.0832(7) 0.3607(8) 0.1751(11) 0.146(5) Uani 0.570(8) 1 d D U P A 2
C38A C -0.1401(8) 0.3957(9) 0.1321(15) 0.168(6) Uani 0.570(8) 1 d D U P A 2
H38D H -0.130104 0.425724 0.083984 0.252 Uiso 0.570(8) 1 calc R U P A 2
H38E H -0.154822 0.416519 0.187431 0.252 Uiso 0.570(8) 1 calc R U P A 2
H38F H -0.17379 0.368601 0.096007 0.252 Uiso 0.570(8) 1 calc R U P A 2
P3 P -0.0087(6) 0.4906(5) -0.0031(11) 0.096(3) Uani 0.25 1 d D U P C -2
F16 F 0.0673(6) 0.4958(7) 0.0405(14) 0.098(4) Uani 0.25 1 d D U P C -2
F17 F -0.0112(9) 0.4382(8) 0.0803(17) 0.103(5) Uani 0.25 1 d D U P C -2
F18 F -0.0856(7) 0.4827(8) -0.0464(16) 0.109(5) Uani 0.25 1 d D U P C -2
F15 F -0.0086(9) 0.5431(8) -0.0871(16) 0.106(5) Uani 0.25 1 d D U P C -2
F14 F 0.0010(10) 0.4369(8) -0.0803(17) 0.106(5) Uani 0.25 1 d D U P C -2
F13 F -0.0205(8) 0.5421(7) 0.0765(14) 0.101(5) Uani 0.25 1 d D U P C -2
F9A F 0.3109(10) 0.5606(8) 0.8095(13) 0.187(6) Uani 0.604(19) 1 d . U P B 2
F12A F 0.3269(8) 0.5876(6) 0.6566(15) 0.189(6) Uani 0.604(19) 1 d . U P B 2
F7A F 0.2423(10) 0.5906(10) 0.6969(18) 0.203(8) Uani 0.604(19) 1 d . U P B 2
F11A F 0.2445(8) 0.5245(4) 0.5814(9) 0.166(4) Uani 0.604(19) 1 d . U P B 2
F10A F 0.2398(10) 0.4997(10) 0.7393(17) 0.240(9) Uani 0.604(19) 1 d . U P B 2
F8A F 0.3358(5) 0.4937(6) 0.6993(11) 0.149(4) Uani 0.604(19) 1 d . U P B 2
Pd2A Pd 0.03494(8) 0.29373(17) 0.30656(8) 0.0762(5) Uani 0.570(8) 1 d . U P A 2
C36A C 0.0216(7) 0.2129(6) 0.2279(10) 0.096(3) Uani 0.570(8) 1 d . U P A 2
H36D H 0.061888 0.20036 0.210931 0.144 Uiso 0.570(8) 1 calc R U P A 2
H36E H -0.011186 0.218017 0.164617 0.144 Uiso 0.570(8) 1 calc R U P A 2
H36F H 0.007784 0.181866 0.27069 0.144 Uiso 0.570(8) 1 calc R U P A 2
P4 P -0.0779(5) 0.4251(5) -0.0123(8) 0.173(4) Uani 0.25 1 d D U P D -3
F24 F -0.1331(8) 0.4525(8) -0.0988(14) 0.214(11) Uani 0.25 1 d D U P D -3
F19 F -0.0377(8) 0.4129(8) -0.0973(12) 0.160(8) Uani 0.25 1 d D U P D -3
F22 F -0.0236(9) 0.3979(9) 0.0754(14) 0.243(15) Uani 0.25 1 d D U P D -3
F20 F -0.1224(8) 0.4391(8) 0.0686(14) 0.180(8) Uani 0.25 1 d D U P D -3
F21 F -0.0482(9) 0.4920(7) 0.0065(16) 0.248(17) Uani 0.25 1 d D U P D -3
F23 F -0.1119(10) 0.3600(7) -0.0352(15) 0.284(18) Uani 0.25 1 d D U P D -3

loop_
_atom_site_aniso_label
_atom_site_aniso_U_11
_atom_site_aniso_U_22
_atom_site_aniso_U_33
_atom_site_aniso_U_23
_atom_site_aniso_U_13
_atom_site_aniso_U_12
Pd1 0.0680(2) 0.0885(2) 0.0719(2) 0.00824(13) 0.01336(14) -0.01781(13)
Pd2 0.0725(6) 0.1071(14) 0.0746(7) -0.0155(9) -0.0003(4) -0.0096(7)
K1 0.0682(4) 0.0845(5) 0.0684(4) 0.0060(4) 0.0255(3) 0.0089(4)
P1 0.1007(8) 0.0931(7) 0.0684(6) 0.0075(5) 0.0333(5) 0.0033(6)
P2 0.1525(16) 0.0812(8) 0.191(2) -0.0183(10) 0.0941(16) -0.0092(9)
O1 0.0632(13) 0.0850(16) 0.0621(13) 0.0057(11) 0.0209(11) -0.0118(11)
F2 0.1131(16) 0.1037(16) 0.0920(17) 0.0096(11) 0.0534(14) 0.0070(12)
O4 0.0582(13) 0.0896(17) 0.0696(14) 0.0002(12) 0.0133(11) 0.0023(11)
O2 0.0699(15) 0.0975(18) 0.0638(14) 0.0152(13) 0.0236(12) -0.0072(13)
F1 0.1276(18) 0.121(2) 0.0995(18) 0.0088(13) 0.0514(16) -0.0195(15)
N1 0.0644(16) 0.090(2) 0.0546(14) 0.0034(14) 0.0194(12) -0.0151(15)
N3 0.0659(17) 0.089(2) 0.0680(17) 0.0103(15) 0.0222(14) -0.0159(15)
O3 0.0768(18) 0.115(2) 0.089(2) -0.0165(18) 0.0240(16) 0.0298(17)
F6 0.1136(16) 0.143(2) 0.131(2) 0.0523(16) 0.0436(14) 0.0347(17)
N9 0.078(2) 0.088(2) 0.0674(18) 0.0037(15) 0.0256(15) -0.0011(16)
N8 0.0555(15) 0.115(3) 0.0599(16) -0.0109(16) 0.0126(13) 0.0032(16)
N2 0.079(2) 0.104(3) 0.0666(18) 0.0080(17) 0.0212(16) -0.0228(18)
F3 0.133(3) 0.1121(16) 0.1121(19) -0.0214(14) 0.0450(16) -0.0037(14)
F5 0.201(3) 0.1357(19) 0.126(2) -0.0407(15) 0.109(2) -0.0551(18)
F4 0.1216(18) 0.171(3) 0.113(2) 0.0600(17) 0.0029(16) -0.0099(19)
C1 0.0627(18) 0.0717(19) 0.0569(16) 0.0041(14) 0.0213(14) -0.0110(15)
C2 0.0609(18) 0.078(2) 0.0620(19) 0.0091(15) 0.0234(15) -0.0066(15)
C3 0.0681(19) 0.089(2) 0.0522(16) 0.0020(15) 0.0190(15) -0.0182(17)
N4 0.080(2) 0.097(3) 0.106(3) 0.026(2) 0.021(2) -0.018(2)
N6 0.075(2) 0.147(4) 0.079(2) -0.013(2) 0.0120(18) 0.039(2)
C4 0.090(3) 0.102(3) 0.060(2) -0.0019(19) 0.033(2) -0.006(2)
C10 0.065(2) 0.094(3) 0.077(2) 0.026(2) 0.0217(18) -0.0133(18)
C29 0.0627(19) 0.103(3) 0.0550(17) -0.0043(17) 0.0133(15) -0.0175(19)
C11 0.074(2) 0.100(3) 0.087(3) 0.019(2) 0.037(2) -0.006(2)
N5 0.071(2) 0.105(3) 0.115(3) 0.023(2) 0.006(2) -0.017(2)
C21 0.0535(17) 0.109(3) 0.0561(17) -0.0031(18) 0.0200(14) 0.0040(17)
C30 0.086(3) 0.110(3) 0.063(2) -0.006(2) 0.0255(19) -0.039(2)
C33 0.094(3) 0.092(3) 0.086(3) 0.002(2) 0.028(2) -0.002(2)
C20 0.062(2) 0.130(4) 0.063(2) -0.012(2) 0.0189(17) 0.025(2)
C7 0.087(3) 0.115(3) 0.067(2) 0.019(2) 0.014(2) -0.032(3)
F10 0.124(7) 0.107(6) 0.118(7) -0.018(5) 0.032(5) -0.016(5)
C34 0.099(3) 0.099(3) 0.090(3) 0.021(2) 0.055(3) 0.015(2)
C14 0.085(3) 0.110(4) 0.118(4) 0.030(3) 0.025(3) -0.029(3)
C6 0.086(3) 0.146(5) 0.062(2) 0.019(3) 0.026(2) -0.021(3)
F8 0.188(11) 0.125(8) 0.162(9) -0.006(7) 0.031(8) 0.048(7)
C13 0.086(3) 0.141(5) 0.116(4) 0.039(4) 0.037(3) -0.025(3)
C32 0.122(4) 0.081(3) 0.097(3) 0.002(2) 0.017(3) -0.017(3)
C31 0.126(4) 0.115(4) 0.079(3) 0.005(3) 0.021(3) -0.052(4)
C8 0.115(4) 0.089(3) 0.089(3) 0.000(2) 0.031(3) -0.015(3)
C12 0.081(3) 0.147(5) 0.109(4) 0.032(4) 0.044(3) 0.000(3)
C15 0.110(4) 0.087(3) 0.128(5) 0.006(3) 0.027(4) -0.019(3)
C17 0.083(3) 0.150(5) 0.083(3) 0.024(3) -0.004(2) -0.026(3)
F7 0.125(9) 0.114(8) 0.139(10) -0.002(7) 0.038(8) 0.037(7)
F9 0.174(13) 0.135(11) 0.171(12) -0.038(9) 0.041(10) 0.019(9)
C23 0.085(3) 0.154(5) 0.087(3) -0.008(3) 0.019(2) 0.038(3)
C22 0.085(3) 0.144(4) 0.071(2) -0.003(3) 0.017(2) 0.047(3)
C5 0.110(4) 0.151(5) 0.068(2) 0.000(3) 0.045(3) 0.001(4)
C24 0.099(4) 0.155(5) 0.103(4) -0.009(4) 0.029(3) 0.053(4)
C16 0.117(4) 0.115(4) 0.112(4) 0.011(3) 0.054(4) 0.005(3)
N7 0.131(4) 0.164(4) 0.092(3) 0.024(3) 0.048(3) 0.066(3)
C9 0.165(7) 0.118(4) 0.105(4) -0.018(3) 0.061(4) 0.007(4)
C28 0.090(4) 0.183(6) 0.126(5) 0.004(4) 0.036(3) 0.010(4)
C36 0.101(9) 0.081(7) 0.122(10) -0.011(6) -0.034(7) -0.005(8)
C35 0.136(5) 0.160(5) 0.094(3) -0.020(3) 0.067(4) -0.059(4)
C18 0.081(3) 0.099(4) 0.162(6) 0.038(4) 0.014(3) 0.001(3)
F11 0.172(10) 0.140(8) 0.143(8) 0.006(6) 0.073(7) -0.014(7)
C25 0.125(5) 0.174(6) 0.102(4) -0.008(4) 0.025(3) 0.076(4)
N10 0.084(7) 0.106(8) 0.099(7) -0.024(6) -0.012(5) 0.005(6)
F12 0.244(17) 0.205(14) 0.243(19) -0.011(15) 0.056(15) -0.095(13)
C26 0.151(6) 0.163(6) 0.110(4) 0.031(4) 0.037(4) 0.075(5)
C19 0.078(4) 0.158(6) 0.227(9) 0.063(6) 0.021(5) 0.002(4)
C27 0.155(6) 0.168(6) 0.127(5) 0.042(4) 0.072(4) 0.063(5)
C37 0.093(8) 0.151(12) 0.118(10) -0.039(9) -0.023(7) 0.040(8)
C38 0.121(11) 0.197(16) 0.189(16) -0.030(13) -0.020(11) 0.071(11)
N10A 0.085(5) 0.154(9) 0.085(5) -0.018(6) -0.009(4) 0.027(6)
C37A 0.117(9) 0.184(12) 0.115(8) -0.032(9) -0.019(7) 0.031(9)
C38A 0.142(9) 0.190(10) 0.164(10) -0.005(8) 0.015(7) 0.048(8)
P3 0.111(6) 0.111(6) 0.069(2) 0.000(4) 0.026(4) 0.043(5)
F16 0.107(7) 0.098(9) 0.084(7) 0.003(7) 0.013(6) 0.054(6)
F17 0.116(10) 0.105(10) 0.090(8) 0.008(8) 0.027(7) 0.037(8)
F18 0.127(8) 0.099(10) 0.093(8) -0.001(7) 0.009(7) 0.042(7)
F15 0.141(12) 0.098(9) 0.074(6) 0.008(7) 0.015(8) 0.041(8)
F14 0.132(12) 0.094(9) 0.092(8) -0.007(7) 0.027(8) 0.020(8)
F13 0.112(9) 0.108(9) 0.080(6) -0.015(7) 0.016(7) 0.047(8)
F9A 0.232(13) 0.160(9) 0.182(10) -0.054(8) 0.072(9) -0.021(9)
F12A 0.215(11) 0.152(7) 0.241(12) -0.007(8) 0.138(10) -0.051(7)
F7A 0.213(15) 0.174(10) 0.209(13) -0.012(9) 0.018(10) 0.090(10)
F11A 0.185(9) 0.116(5) 0.189(7) -0.027(5) 0.023(6) 0.020(5)
F10A 0.245(13) 0.252(13) 0.230(15) 0.031(11) 0.069(11) -0.129(11)
F8A 0.139(6) 0.135(6) 0.192(8) -0.020(6) 0.076(6) 0.011(4)
Pd2A 0.0587(4) 0.1074(12) 0.0591(4) -0.0085(4) 0.0056(3) 0.0072(5)
C36A 0.087(6) 0.101(6) 0.088(6) -0.010(5) -0.004(5) -0.001(7)
P4 0.154(6) 0.201(8) 0.167(7) 0.032(6) 0.038(5) 0.094(6)
F24 0.174(16) 0.214(18) 0.27(2) 0.025(16) 0.074(15) 0.006(14)
F19 0.170(15) 0.175(15) 0.139(12) 0.021(11) 0.044(12) 0.056(12)
F22 0.23(2) 0.25(2) 0.25(2) 0.007(17) 0.054(16) 0.088(17)
F20 0.145(13) 0.183(15) 0.210(17) -0.023(14) 0.035(13) 0.007(12)
F21 0.18(2) 0.31(2) 0.27(2) -0.031(18) 0.067(17) -0.002(18)
F23 0.29(2) 0.28(2) 0.29(2) 0.014(18) 0.101(18) 0.036(18)

loop_
_atom_type_symbol
_atom_type_description
_atom_type_scat_dispersion_real
_atom_type_scat_dispersion_imag
_atom_type_scat_source
C C 0.0181 0.0091 'International Tables Vol C Tables 4.2.6.8 and 6.1.1.4'
H H 0 0 'International Tables Vol C Tables 4.2.6.8 and 6.1.1.4'
F F 0.0727 0.0534 'International Tables Vol C Tables 4.2.6.8 and 6.1.1.4'
K K 0.3868 1.0657 'International Tables Vol C Tables 4.2.6.8 and 6.1.1.4'
N N 0.0311 0.018 'International Tables Vol C Tables 4.2.6.8 and 6.1.1.4'
O O 0.0492 0.0322 'International Tables Vol C Tables 4.2.6.8 and 6.1.1.4'
P P 0.2955 0.4335 'International Tables Vol C Tables 4.2.6.8 and 6.1.1.4'
Pd Pd 0.1215 3.9337 'International Tables Vol C Tables 4.2.6.8 and 6.1.1.4'

loop_
_exptl_crystal_face_index_h
_exptl_crystal_face_index_k
_exptl_crystal_face_index_l
_exptl_crystal_face_perp_dist
0 -1 0 0.0593
-1 1 1 0.1199
1 -1 -1 0.105
-1 -1 1 0.1125
1 1 -1 0.0759
-1 0 1 0.1162
0 -1 1 0.1214
1 -1 0 0.0722
-1 1 0 0.0497
1 -1 1 0.1169
0 0 -1 0.0823
0 0 1 0.1346
1 0 1 0.1275
-1 0 -1 0.0596
-1 0 0 0.0463
1 0 0 0.0703
-1 -1 -1 0.0776
1 1 0 0.0412
-1 -1 0 0.0518
0 1 1 0.1322
0 -1 -1 0.0964

loop_
_geom_angle_atom_site_label_1
_geom_angle_atom_site_label_2
_geom_angle_atom_site_label_3
_geom_angle
_geom_angle_site_symmetry_1
_geom_angle_site_symmetry_3
_geom_angle_publ_flag
N1 Pd1 N3 78.16(12) . . ?
N1 Pd1 C17 94.76(17) . . ?
N5 Pd1 N1 176.32(17) . . ?
N5 Pd1 N3 98.54(16) . . ?
N5 Pd1 C17 88.5(2) . . ?
C17 Pd1 N3 172.84(17) . . ?
N8 Pd2 N6 73.91(17) . . ?
N8 Pd2 C36 98.2(6) . . ?
N8 Pd2 N10 168.6(4) . . ?
C36 Pd2 N6 165.9(7) . . ?
N10 Pd2 N6 95.0(4) . . ?
N10 Pd2 C36 92.0(6) . . ?
O1 K1 F2 140.09(9) . . ?
O1 K1 O2 59.57(7) . . ?
O1 K1 F6 113.17(9) . . ?
O1 K1 F3 147.82(10) . . ?
O1 K1 F10 84.5(3) . . ?
O1 K1 F8 64.0(3) . . ?
O1 K1 F11 105.0(4) . . ?
O1 K1 F8A 70.8(3) . . ?
F2 K1 F6 43.24(10) . . ?
F2 K1 F8 154.5(4) . . ?
O4 K1 O1 80.96(8) . . ?
O4 K1 F2 69.51(8) . . ?
O4 K1 O2 113.11(9) . . ?
O4 K1 F6 89.65(11) . . ?
O4 K1 F3 113.39(10) . . ?
O4 K1 F10 116.2(4) . . ?
O4 K1 F8 133.7(5) . . ?
O4 K1 F11 159.1(4) . . ?
O4 K1 F8A 146.3(3) . . ?
O2 K1 F2 107.93(9) . . ?
O2 K1 F6 64.81(10) . . ?
O2 K1 F3 88.29(10) . . ?
O2 K1 F10 111.3(3) . . ?
O2 K1 F8 75.1(5) . . ?
O2 K1 F11 86.6(4) . . ?
O2 K1 F8A 67.8(2) . . ?
O3 K1 O1 119.02(10) . . ?
O3 K1 F2 69.47(9) . . ?
O3 K1 O4 61.51(10) . . ?
O3 K1 O2 174.46(11) . . ?
O3 K1 F6 112.71(11) . . ?
O3 K1 F3 92.78(12) . . ?
O3 K1 F10 73.4(3) . . ?
O3 K1 F8 109.4(5) . . ?
O3 K1 F11 98.9(4) . . ?
O3 K1 F11A 79.3(4) . . ?
O3 K1 F8A 117.3(2) . . ?
F6 K1 F8 130.6(5) . . ?
F3 K1 F2 43.97(9) . . ?
F3 K1 F6 42.53(9) . . ?
F3 K1 F8 112.3(5) . . ?
F10 K1 F2 132.3(3) . . ?
F10 K1 F6 151.3(4) . . ?
F10 K1 F3 111.3(3) . . ?
F10 K1 F8 36.2(5) . . ?
F11 K1 F2 112.2(4) . . ?
F11 K1 F6 105.7(3) . . ?
F11 K1 F3 72.3(3) . . ?
F11 K1 F10 46.2(4) . . ?
F11 K1 F8 42.3(5) . . ?
F11A K1 O1 115.0(3) . . ?
F11A K1 F2 104.8(3) . . ?
F11A K1 O4 140.1(4) . . ?
F11A K1 O2 106.2(4) . . ?
F11A K1 F6 113.6(3) . . ?
F11A K1 F3 73.3(3) . . ?
F11A K1 F8A 48.3(3) . . ?
F8A K1 F2 144.0(3) . . ?
F8A K1 F6 117.9(2) . . ?
F8A K1 F3 100.3(3) . . ?
F2 P1 K1 53.13(13) . . ?
F1 P1 K1 125.77(15) . . ?
F1 P1 F2 178.7(2) . . ?
F6 P1 K1 54.48(15) . . ?
F6 P1 F2 88.35(19) . . ?
F6 P1 F1 90.4(2) . . ?
F6 P1 F3 87.3(2) . . ?
F6 P1 F5 91.6(3) . . ?
F3 P1 K1 52.95(15) . . ?
F3 P1 F2 89.07(18) . . ?
F3 P1 F1 90.6(2) . . ?
F5 P1 K1 125.10(16) . . ?
F5 P1 F2 89.22(18) . . ?
F5 P1 F1 91.12(19) . . ?
F5 P1 F3 178.0(2) . . ?
F4 P1 K1 122.78(19) . . ?
F4 P1 F2 90.5(2) . . ?
F4 P1 F1 90.8(2) . . ?
F4 P1 F6 177.1(3) . . ?
F4 P1 F3 90.0(3) . . ?
F4 P1 F5 91.1(3) . . ?
F10 P2 F7 90.2(9) . . ?
F10 P2 F9 83.7(10) . . ?
F8 P2 F10 72.5(12) . . ?
F8 P2 F7 162.3(13) . . ?
F8 P2 F9 82.1(11) . . ?
F9 P2 F7 92.5(10) . . ?
F11 P2 F10 92.8(8) . . ?
F11 P2 F8 88.1(9) . . ?
F11 P2 F7 96.7(10) . . ?
F11 P2 F9 170.2(10) . . ?
F12 P2 F10 169.4(15) . . ?
F12 P2 F8 103.1(16) . . ?
F12 P2 F7 93.3(14) . . ?
F12 P2 F9 86.2(13) . . ?
F12 P2 F11 96.7(14) . . ?
F9A P2 F12A 93.3(8) . . ?
F9A P2 F11A 173.8(8) . . ?
F9A P2 F10A 91.4(9) . . ?
F9A P2 F8A 95.7(9) . . ?
F12A P2 F11A 87.7(8) . . ?
F7A P2 F9A 87.7(11) . . ?
F7A P2 F12A 83.9(12) . . ?
F7A P2 F11A 86.3(10) . . ?
F7A P2 F10A 94.2(14) . . ?
F7A P2 F8A 169.3(12) . . ?
F10A P2 F12A 174.8(10) . . ?
F10A P2 F11A 87.4(9) . . ?
F10A P2 F8A 95.8(11) . . ?
F8A P2 F12A 85.7(7) . . ?
F8A P2 F11A 90.5(6) . . ?
C1 O1 K1 115.1(2) . . ?
P1 F2 K1 101.42(17) . . ?
C21 O4 K1 111.7(3) . . ?
C2 O2 K1 113.8(2) . . ?
C1 N1 Pd1 118.0(2) . . ?
C1 N1 C3 117.4(3) . . ?
C3 N1 Pd1 124.4(3) . . ?
C2 N3 Pd1 115.7(2) . . ?
C2 N3 C10 117.7(3) . . ?
C10 N3 Pd1 126.0(3) . . ?
C20 O3 K1 112.4(2) . . ?
P1 F6 K1 100.46(18) . . ?
C29 N9 C34 119.0(4) . . ?
C33 N9 C29 121.5(4) . . ?
C33 N9 C34 119.5(4) . . ?
C29 N8 Pd2 115.6(3) . . ?
C29 N8 Pd2A 129.1(3) . . ?
C21 N8 Pd2 124.9(3) . . ?
C21 N8 C29 118.7(3) . . ?
C21 N8 Pd2A 112.1(3) . . ?
C3 N2 C7 120.4(4) . . ?
C3 N2 C8 119.0(3) . . ?
C7 N2 C8 120.7(4) . . ?
P1 F3 K1 102.01(18) . . ?
O1 C1 K1 46.16(18) . . ?
O1 C1 N1 125.7(3) . . ?
O1 C1 C2 120.0(3) . . ?
N1 C1 K1 157.2(3) . . ?
N1 C1 C2 114.4(3) . . ?
C2 C1 K1 77.8(2) . . ?
O2 C2 K1 47.29(19) . . ?
O2 C2 N3 127.4(3) . . ?
O2 C2 C1 119.2(3) . . ?
N3 C2 K1 157.1(3) . . ?
N3 C2 C1 113.4(3) . . ?
C1 C2 K1 76.4(2) . . ?
N2 C3 N1 121.1(4) . . ?
N2 C3 C4 119.5(3) . . ?
C4 C3 N1 119.4(4) . . ?
C10 N4 C14 119.0(5) . . ?
C10 N4 C15 120.4(4) . . ?
C14 N4 C15 120.6(5) . . ?
C20 N6 Pd2 111.2(4) . . ?
C20 N6 C22 121.0(5) . . ?
C20 N6 Pd2A 114.6(3) . . ?
C22 N6 Pd2 127.7(4) . . ?
C22 N6 Pd2A 123.8(4) . . ?
C3 C4 C5 119.0(5) . . ?
C3 C4 C9 120.3(4) . . ?
C5 C4 C9 120.7(5) . . ?
N4 C10 N3 118.2(4) . . ?
C11 C10 N3 121.5(4) . . ?
C11 C10 N4 120.3(4) . . ?
N9 C29 C30 117.8(4) . . ?
N8 C29 N9 120.4(4) . . ?
N8 C29 C30 121.8(4) . . ?
C10 C11 C12 120.7(5) . . ?
C10 C11 C16 120.5(4) . . ?
C12 C11 C16 118.8(5) . . ?
C18 N5 Pd1 174.6(5) . . ?
O4 C21 K1 48.6(2) . . ?
O4 C21 N8 125.4(4) . . ?
O4 C21 C20 119.9(4) . . ?
N8 C21 K1 155.6(2) . . ?
N8 C21 C20 114.7(4) . . ?
C20 C21 K1 76.5(3) . . ?
C29 C30 C35 117.6(5) . . ?
C31 C30 C29 120.4(4) . . ?
C31 C30 C35 121.9(5) . . ?
N9 C33 H33 119.9 . . ?
N9 C33 C32 120.2(5) . . ?
C32 C33 H33 119.9 . . ?
O3 C20 K1 47.8(2) . . ?
O3 C20 N6 125.9(5) . . ?
O3 C20 C21 119.5(4) . . ?
N6 C20 K1 156.3(4) . . ?
N6 C20 C21 114.6(4) . . ?
C21 C20 K1 76.9(2) . . ?
N2 C7 H7 120.1 . . ?
C6 C7 N2 119.8(5) . . ?
C6 C7 H7 120.1 . . ?
P2 F10 K1 101.4(7) . . ?
N9 C34 H34A 109.5 . . ?
N9 C34 H34B 109.5 . . ?
N9 C34 H34C 109.5 . . ?
H34A C34 H34B 109.5 . . ?
H34A C34 H34C 109.5 . . ?
H34B C34 H34C 109.5 . . ?
N4 C14 H14 119.5 . . ?
C13 C14 N4 121.1(5) . . ?
C13 C14 H14 119.5 . . ?
C7 C6 H6 120.1 . . ?
C5 C6 C7 119.7(4) . . ?
C5 C6 H6 120.1 . . ?
P2 F8 K1 99.0(9) . . ?
C14 C13 H13 119.7 . . ?
C14 C13 C12 120.6(5) . . ?
C12 C13 H13 119.7 . . ?
C33 C32 H32 120.9 . . ?
C33 C32 C31 118.3(6) . . ?
C31 C32 H32 120.9 . . ?
C30 C31 C32 121.8(5) . . ?
C30 C31 H31 119.1 . . ?
C32 C31 H31 119.1 . . ?
N2 C8 H8A 109.5 . . ?
N2 C8 H8B 109.5 . . ?
N2 C8 H8C 109.5 . . ?
H8A C8 H8B 109.5 . . ?
H8A C8 H8C 109.5 . . ?
H8B C8 H8C 109.5 . . ?
C11 C12 H12 120.9 . . ?
C13 C12 C11 118.3(6) . . ?
C13 C12 H12 120.9 . . ?
N4 C15 H15A 109.5 . . ?
N4 C15 H15B 109.5 . . ?
N4 C15 H15C 109.5 . . ?
H15A C15 H15B 109.5 . . ?
H15A C15 H15C 109.5 . . ?
H15B C15 H15C 109.5 . . ?
Pd1 C17 H17A 109.5 . . ?
Pd1 C17 H17B 109.5 . . ?
Pd1 C17 H17C 109.5 . . ?
H17A C17 H17B 109.5 . . ?
H17A C17 H17C 109.5 . . ?
H17B C17 H17C 109.5 . . ?
C22 C23 C24 120.0(7) . . ?
C22 C23 C28 117.5(6) . . ?
C24 C23 C28 122.3(6) . . ?
C23 C22 N6 121.4(6) . . ?
C23 C22 N7 119.4(5) . . ?
N7 C22 N6 119.2(5) . . ?
C4 C5 H5 119.3 . . ?
C6 C5 C4 121.5(5) . . ?
C6 C5 H5 119.3 . . ?
C23 C24 H24 119.9 . . ?
C25 C24 C23 120.2(6) . . ?
C25 C24 H24 119.9 . . ?
C11 C16 H16A 109.5 . . ?
C11 C16 H16B 109.5 . . ?
C11 C16 H16C 109.5 . . ?
H16A C16 H16B 109.5 . . ?
H16A C16 H16C 109.5 . . ?
H16B C16 H16C 109.5 . . ?
C22 N7 C27 120.7(5) . . ?
C26 N7 C22 120.7(6) . . ?
C26 N7 C27 118.6(7) . . ?
C4 C9 H9A 109.5 . . ?
C4 C9 H9B 109.5 . . ?
C4 C9 H9C 109.5 . . ?
H9A C9 H9B 109.5 . . ?
H9A C9 H9C 109.5 . . ?
H9B C9 H9C 109.5 . . ?
C23 C28 H28A 109.5 . . ?
C23 C28 H28B 109.5 . . ?
C23 C28 H28C 109.5 . . ?
H28A C28 H28B 109.5 . . ?
H28A C28 H28C 109.5 . . ?
H28B C28 H28C 109.5 . . ?
Pd2 C36 H36A 109.5 . . ?
Pd2 C36 H36B 109.5 . . ?
Pd2 C36 H36C 109.5 . . ?
H36A C36 H36B 109.5 . . ?
H36A C36 H36C 109.5 . . ?
H36B C36 H36C 109.5 . . ?
C30 C35 H35A 109.5 . . ?
C30 C35 H35B 109.5 . . ?
C30 C35 H35C 109.5 . . ?
H35A C35 H35B 109.5 . . ?
H35A C35 H35C 109.5 . . ?
H35B C35 H35C 109.5 . . ?
N5 C18 C19 177.5(9) . . ?
P2 F11 K1 109.8(6) . . ?
C24 C25 H25 120 . . ?
C24 C25 C26 120.0(6) . . ?
C26 C25 H25 120 . . ?
C37 N10 Pd2 172.5(14) . . ?
N7 C26 C25 119.7(8) . . ?
N7 C26 H26 120.2 . . ?
C25 C26 H26 120.2 . . ?
C18 C19 H19A 109.5 . . ?
C18 C19 H19B 109.5 . . ?
C18 C19 H19C 109.5 . . ?
H19A C19 H19B 109.5 . . ?
H19A C19 H19C 109.5 . . ?
H19B C19 H19C 109.5 . . ?
N7 C27 H27A 109.5 . . ?
N7 C27 H27B 109.5 . . ?
N7 C27 H27C 109.5 . . ?
H27A C27 H27B 109.5 . . ?
H27A C27 H27C 109.5 . . ?
H27B C27 H27C 109.5 . . ?
N10 C37 C38 174(3) . . ?
C37 C38 H38A 109.5 . . ?
C37 C38 H38B 109.5 . . ?
C37 C38 H38C 109.5 . . ?
H38A C38 H38B 109.5 . . ?
H38A C38 H38C 109.5 . . ?
H38B C38 H38C 109.5 . . ?
C37A N10A Pd2A 165.9(14) . . ?
N10A C37A C38A 168(2) . . ?
C37A C38A H38D 109.5 . . ?
C37A C38A H38E 109.5 . . ?
C37A C38A H38F 109.5 . . ?
H38D C38A H38E 109.5 . . ?
H38D C38A H38F 109.5 . . ?
H38E C38A H38F 109.5 . . ?
F16 P3 F17 89.2(9) . . ?
F16 P3 F18 177.9(10) . . ?
F16 P3 F15 92.5(9) . . ?
F16 P3 F14 91.2(9) . . ?
F16 P3 F13 90.2(9) . . ?
F17 P3 F18 89.0(9) . . ?
F17 P3 F15 178.2(12) . . ?
F17 P3 F13 90.9(11) . . ?
F15 P3 F18 89.2(9) . . ?
F15 P3 F13 88.7(13) . . ?
F14 P3 F17 86.8(14) . . ?
F14 P3 F18 87.5(9) . . ?
F14 P3 F15 93.5(11) . . ?
F14 P3 F13 177.2(13) . . ?
F13 P3 F18 91.0(8) . . ?
P2 F11A K1 107.8(5) . . ?
P2 F8A K1 102.2(6) . . ?
N8 Pd2A C36A 91.0(4) . . ?
N6 Pd2A N8 82.79(17) . . ?
N6 Pd2A N10A 93.8(3) . . ?
N6 Pd2A C36A 173.4(4) . . ?
N10A Pd2A N8 176.5(3) . . ?
N10A Pd2A C36A 92.4(5) . . ?
Pd2A C36A H36D 109.5 . . ?
Pd2A C36A H36E 109.5 . . ?
Pd2A C36A H36F 109.5 . . ?
H36D C36A H36E 109.5 . . ?
H36D C36A H36F 109.5 . . ?
H36E C36A H36F 109.5 . . ?
F24 P4 F19 88.7(7) . . ?
F24 P4 F20 87.7(7) . . ?
F24 P4 F21 88.3(7) . . ?
F24 P4 F23 88.1(8) . . ?
F19 P4 F20 176.4(12) . . ?
F19 P4 F21 90.5(6) . . ?
F19 P4 F23 90.4(6) . . ?
F22 P4 F24 179.0(8) . . ?
F22 P4 F19 92.3(7) . . ?
F22 P4 F20 91.2(8) . . ?
F22 P4 F21 91.9(8) . . ?
F22 P4 F23 91.7(7) . . ?
F21 P4 F20 89.5(5) . . ?
F21 P4 F23 176.3(11) . . ?
F23 P4 F20 89.4(6) . . ?

loop_
_geom_bond_atom_site_label_1
_geom_bond_atom_site_label_2
_geom_bond_distance
_geom_bond_site_symmetry_2
_geom_bond_publ_flag
Pd1 N1 2.035(3) . ?
Pd1 N3 2.117(3) . ?
Pd1 N5 2.013(4) . ?
Pd1 C17 2.099(5) . ?
Pd2 N8 1.999(4) . ?
Pd2 N6 2.404(7) . ?
Pd2 C36 2.102(14) . ?
Pd2 N10 2.014(9) . ?
K1 O1 2.753(3) . ?
K1 F2 2.985(3) . ?
K1 O4 2.722(3) . ?
K1 O2 2.791(3) . ?
K1 O3 2.695(3) . ?
K1 F6 3.027(4) . ?
K1 F3 2.985(4) . ?
K1 F10 2.944(13) . ?
K1 F8 3.045(19) . ?
K1 F11 2.815(15) . ?
K1 F11A 2.707(9) . ?
K1 F8A 2.959(13) . ?
P1 F2 1.604(3) . ?
P1 F1 1.590(3) . ?
P1 F6 1.576(4) . ?
P1 F3 1.583(4) . ?
P1 F5 1.577(4) . ?
P1 F4 1.572(4) . ?
P2 F10 1.607(18) . ?
P2 F8 1.540(17) . ?
P2 F7 1.77(2) . ?
P2 F9 1.68(2) . ?
P2 F11 1.515(14) . ?
P2 F12 1.50(2) . ?
P2 F9A 1.459(17) . ?
P2 F12A 1.603(11) . ?
P2 F7A 1.387(17) . ?
P2 F11A 1.717(12) . ?
P2 F10A 1.466(15) . ?
P2 F8A 1.555(11) . ?
O1 C1 1.227(4) . ?
O4 C21 1.226(5) . ?
O2 C2 1.230(5) . ?
N1 C1 1.329(5) . ?
N1 C3 1.383(4) . ?
N3 C2 1.331(5) . ?
N3 C10 1.396(4) . ?
O3 C20 1.237(6) . ?
N9 C29 1.385(5) . ?
N9 C33 1.370(6) . ?
N9 C34 1.477(5) . ?
N8 C29 1.369(6) . ?
N8 C21 1.337(6) . ?
N8 Pd2A 2.055(4) . ?
N2 C3 1.368(6) . ?
N2 C7 1.372(5) . ?
N2 C8 1.472(7) . ?
C1 C2 1.542(4) . ?
C3 C4 1.376(6) . ?
N4 C10 1.367(6) . ?
N4 C14 1.383(6) . ?
N4 C15 1.471(8) . ?
N6 C20 1.337(6) . ?
N6 C22 1.417(7) . ?
N6 Pd2A 1.977(6) . ?
C4 C5 1.377(6) . ?
C4 C9 1.485(8) . ?
C10 C11 1.353(7) . ?
C29 C30 1.389(6) . ?
C11 C12 1.400(6) . ?
C11 C16 1.492(8) . ?
N5 C18 1.083(7) . ?
C21 C20 1.550(6) . ?
C30 C31 1.353(9) . ?
C30 C35 1.517(7) . ?
C33 H33 0.95 . ?
C33 C32 1.376(7) . ?
C7 H7 0.95 . ?
C7 C6 1.371(8) . ?
C34 H34A 0.98 . ?
C34 H34B 0.98 . ?
C34 H34C 0.98 . ?
C14 H14 0.95 . ?
C14 C13 1.343(10) . ?
C6 H6 0.95 . ?
C6 C5 1.339(9) . ?
C13 H13 0.95 . ?
C13 C12 1.374(10) . ?
C32 H32 0.95 . ?
C32 C31 1.384(9) . ?
C31 H31 0.95 . ?
C8 H8A 0.98 . ?
C8 H8B 0.98 . ?
C8 H8C 0.98 . ?
C12 H12 0.95 . ?
C15 H15A 0.98 . ?
C15 H15B 0.98 . ?
C15 H15C 0.98 . ?
C17 H17A 0.98 . ?
C17 H17B 0.98 . ?
C17 H17C 0.98 . ?
C23 C22 1.369(7) . ?
C23 C24 1.374(8) . ?
C23 C28 1.502(11) . ?
C22 N7 1.385(9) . ?
C5 H5 0.95 . ?
C24 H24 0.95 . ?
C24 C25 1.367(11) . ?
C16 H16A 0.98 . ?
C16 H16B 0.98 . ?
C16 H16C 0.98 . ?
N7 C26 1.356(8) . ?
N7 C27 1.483(9) . ?
C9 H9A 0.98 . ?
C9 H9B 0.98 . ?
C9 H9C 0.98 . ?
C28 H28A 0.98 . ?
C28 H28B 0.98 . ?
C28 H28C 0.98 . ?
C36 H36A 0.98 . ?
C36 H36B 0.98 . ?
C36 H36C 0.98 . ?
C35 H35A 0.98 . ?
C35 H35B 0.98 . ?
C35 H35C 0.98 . ?
C18 C19 1.473(9) . ?
C25 H25 0.95 . ?
C25 C26 1.382(11) . ?
N10 C37 1.135(8) . ?
C26 H26 0.95 . ?
C19 H19A 0.98 . ?
C19 H19B 0.98 . ?
C19 H19C 0.98 . ?
C27 H27A 0.98 . ?
C27 H27B 0.98 . ?
C27 H27C 0.98 . ?
C37 C38 1.467(9) . ?
C38 H38A 0.98 . ?
C38 H38B 0.98 . ?
C38 H38C 0.98 . ?
N10A C37A 1.134(8) . ?
N10A Pd2A 2.006(8) . ?
C37A C38A 1.452(9) . ?
C38A H38D 0.98 . ?
C38A H38E 0.98 . ?
C38A H38F 0.98 . ?
P3 F16 1.609(10) . ?
P3 F17 1.616(10) . ?
P3 F18 1.632(11) . ?
P3 F15 1.616(10) . ?
P3 F14 1.615(10) . ?
P3 F13 1.616(10) . ?
Pd2A C36A 2.060(11) . ?
C36A H36D 0.98 . ?
C36A H36E 0.98 . ?
C36A H36F 0.98 . ?
P4 F24 1.581(17) . ?
P4 F19 1.594(13) . ?
P4 F22 1.578(18) . ?
P4 F20 1.622(14) . ?
P4 F21 1.606(14) . ?
P4 F23 1.610(14) . ?

loop_
_geom_torsion_atom_site_label_1
_geom_torsion_atom_site_label_2
_geom_torsion_atom_site_label_3
_geom_torsion_atom_site_label_4
_geom_torsion
_geom_torsion_site_symmetry_1
_geom_torsion_site_symmetry_2
_geom_torsion_site_symmetry_3
_geom_torsion_site_symmetry_4
_geom_torsion_publ_flag
Pd1 N1 C1 K1 -122.5(5) . . . . ?
Pd1 N1 C1 O1 177.0(3) . . . . ?
Pd1 N1 C1 C2 -3.7(5) . . . . ?
Pd1 N1 C3 N2 -97.7(4) . . . . ?
Pd1 N1 C3 C4 83.6(5) . . . . ?
Pd1 N3 C2 K1 117.3(6) . . . . ?
Pd1 N3 C2 O2 -175.2(3) . . . . ?
Pd1 N3 C2 C1 5.9(4) . . . . ?
Pd1 N3 C10 N4 -81.1(5) . . . . ?
Pd1 N3 C10 C11 95.8(5) . . . . ?
Pd2 N8 C29 N9 99.1(4) . . . . ?
Pd2 N8 C29 C30 -78.0(4) . . . . ?
Pd2 N8 C21 K1 -120.5(6) . . . . ?
Pd2 N8 C21 O4 173.0(3) . . . . ?
Pd2 N8 C21 C20 -7.5(5) . . . . ?
Pd2 N6 C20 K1 119.3(8) . . . . ?
Pd2 N6 C20 O3 -175.3(4) . . . . ?
Pd2 N6 C20 C21 4.1(5) . . . . ?
Pd2 N6 C22 C23 67.4(7) . . . . ?
Pd2 N6 C22 N7 -111.6(6) . . . . ?
K1 O1 C1 N1 152.2(3) . . . . ?
K1 O1 C1 C2 -27.1(4) . . . . ?
K1 O4 C21 N8 149.7(3) . . . . ?
K1 O4 C21 C20 -29.8(4) . . . . ?
K1 O2 C2 N3 -150.7(4) . . . . ?
K1 O2 C2 C1 28.3(4) . . . . ?
K1 O3 C20 N6 -150.4(4) . . . . ?
K1 O3 C20 C21 30.3(5) . . . . ?
K1 C1 C2 O2 -21.0(3) . . . . ?
K1 C1 C2 N3 158.1(3) . . . . ?
K1 C21 C20 O3 -22.5(4) . . . . ?
K1 C21 C20 N6 158.1(4) . . . . ?
O1 C1 C2 K1 19.6(3) . . . . ?
O1 C1 C2 O2 -1.4(6) . . . . ?
O1 C1 C2 N3 177.7(4) . . . . ?
F2 P1 F6 K1 -44.20(17) . . . . ?
F2 P1 F3 K1 42.30(18) . . . . ?
O4 C21 C20 K1 22.5(3) . . . . ?
O4 C21 C20 O3 0.0(6) . . . . ?
O4 C21 C20 N6 -179.4(4) . . . . ?
F1 P1 F6 K1 135.49(18) . . . . ?
F1 P1 F3 K1 -136.48(19) . . . . ?
N1 C1 C2 K1 -159.7(3) . . . . ?
N1 C1 C2 O2 179.3(4) . . . . ?
N1 C1 C2 N3 -1.6(5) . . . . ?
N1 C3 C4 C5 179.7(5) . . . . ?
N1 C3 C4 C9 -1.5(8) . . . . ?
N3 C10 C11 C12 -178.5(5) . . . . ?
N3 C10 C11 C16 0.4(8) . . . . ?
F6 P1 F2 K1 45.2(2) . . . . ?
F6 P1 F3 K1 -46.09(19) . . . . ?
N9 C29 C30 C31 -2.8(6) . . . . ?
N9 C29 C30 C35 178.8(4) . . . . ?
N9 C33 C32 C31 -1.1(8) . . . . ?
N8 C29 C30 C31 174.4(4) . . . . ?
N8 C29 C30 C35 -4.0(6) . . . . ?
N8 C21 C20 K1 -157.0(3) . . . . ?
N8 C21 C20 O3 -179.5(4) . . . . ?
N8 C21 C20 N6 1.1(5) . . . . ?
N2 C3 C4 C5 0.9(7) . . . . ?
N2 C3 C4 C9 179.8(5) . . . . ?
N2 C7 C6 C5 -3.5(8) . . . . ?
F3 P1 F2 K1 -42.18(18) . . . . ?
F3 P1 F6 K1 44.95(19) . . . . ?
F5 P1 F2 K1 136.8(2) . . . . ?
F5 P1 F6 K1 -133.37(17) . . . . ?
F4 P1 F2 K1 -132.1(2) . . . . ?
F4 P1 F3 K1 132.76(19) . . . . ?
C1 N1 C3 N2 77.6(5) . . . . ?
C1 N1 C3 C4 -101.1(5) . . . . ?
C2 N3 C10 N4 108.4(5) . . . . ?
C2 N3 C10 C11 -74.6(6) . . . . ?
C3 N1 C1 K1 61.9(8) . . . . ?
C3 N1 C1 O1 1.4(6) . . . . ?
C3 N1 C1 C2 -179.3(3) . . . . ?
C3 N2 C7 C6 1.0(7) . . . . ?
C3 C4 C5 C6 -3.4(9) . . . . ?
N4 C10 C11 C12 -1.6(8) . . . . ?
N4 C10 C11 C16 177.3(5) . . . . ?
N4 C14 C13 C12 -0.4(10) . . . . ?
N6 C22 N7 C26 176.1(7) . . . . ?
N6 C22 N7 C27 -4.1(10) . . . . ?
C10 N3 C2 K1 -71.2(8) . . . . ?
C10 N3 C2 O2 -3.7(7) . . . . ?
C10 N3 C2 C1 177.3(4) . . . . ?
C10 N4 C14 C13 -1.7(8) . . . . ?
C10 C11 C12 C13 -0.4(9) . . . . ?
C29 N9 C33 C32 -0.7(7) . . . . ?
C29 N8 C21 K1 69.9(8) . . . . ?
C29 N8 C21 O4 3.4(6) . . . . ?
C29 N8 C21 C20 -177.1(3) . . . . ?
C29 C30 C31 C32 1.1(8) . . . . ?
C21 N8 C29 N9 -90.3(5) . . . . ?
C21 N8 C29 C30 92.5(5) . . . . ?
C33 N9 C29 N8 -174.6(4) . . . . ?
C33 N9 C29 C30 2.6(6) . . . . ?
C33 C32 C31 C30 0.9(9) . . . . ?
C20 N6 C22 C23 -108.1(7) . . . . ?
C20 N6 C22 N7 72.9(7) . . . . ?
C7 N2 C3 N1 -178.5(4) . . . . ?
C7 N2 C3 C4 0.3(6) . . . . ?
C7 C6 C5 C4 4.7(9) . . . . ?
F10 P2 F8 K1 56.6(7) . . . . ?
F10 P2 F11 K1 -29.3(10) . . . . ?
C34 N9 C29 N8 6.2(6) . . . . ?
C34 N9 C29 C30 -176.6(4) . . . . ?
C34 N9 C33 C32 178.5(5) . . . . ?
C14 N4 C10 N3 179.7(4) . . . . ?
C14 N4 C10 C11 2.6(7) . . . . ?
C14 C13 C12 C11 1.4(10) . . . . ?
F8 P2 F10 K1 -60.4(9) . . . . ?
F8 P2 F11 K1 43.0(10) . . . . ?
C8 N2 C3 N1 1.7(6) . . . . ?
C8 N2 C3 C4 -179.5(5) . . . . ?
C8 N2 C7 C6 -179.2(5) . . . . ?
C15 N4 C10 N3 -1.6(7) . . . . ?
C15 N4 C10 C11 -178.6(5) . . . . ?
C15 N4 C14 C13 179.6(6) . . . . ?
F7 P2 F10 K1 123.5(8) . . . . ?
F7 P2 F8 K1 69(3) . . . . ?
F7 P2 F11 K1 -119.9(10) . . . . ?
F9 P2 F10 K1 -144.1(8) . . . . ?
F9 P2 F8 K1 142.4(10) . . . . ?
C23 C22 N7 C26 -2.8(10) . . . . ?
C23 C22 N7 C27 176.9(7) . . . . ?
C23 C24 C25 C26 -0.6(12) . . . . ?
C22 N6 C20 K1 -64.5(9) . . . . ?
C22 N6 C20 O3 0.9(8) . . . . ?
C22 N6 C20 C21 -179.7(4) . . . . ?
C22 C23 C24 C25 -1.3(10) . . . . ?
C22 N7 C26 C25 0.9(12) . . . . ?
C24 C23 C22 N6 -175.9(6) . . . . ?
C24 C23 C22 N7 3.0(9) . . . . ?
C24 C25 C26 N7 0.8(13) . . . . ?
C16 C11 C12 C13 -179.3(6) . . . . ?
C9 C4 C5 C6 177.7(6) . . . . ?
C28 C23 C22 N6 -0.1(9) . . . . ?
C28 C23 C22 N7 178.8(6) . . . . ?
C28 C23 C24 C25 -176.9(7) . . . . ?
C35 C30 C31 C32 179.5(5) . . . . ?
F11 P2 F10 K1 26.7(9) . . . . ?
F11 P2 F8 K1 -36.9(8) . . . . ?
F12 P2 F10 K1 -127(8) . . . . ?
F12 P2 F8 K1 -133.4(14) . . . . ?
F12 P2 F11 K1 146.0(15) . . . . ?
C27 N7 C26 C25 -178.8(8) . . . . ?
F9A P2 F8A K1 151.9(7) . . . . ?
F12A P2 F11A K1 116.9(8) . . . . ?
F12A P2 F8A K1 -115.2(7) . . . . ?
F7A P2 F11A K1 -159.0(13) . . . . ?
F7A P2 F8A K1 -100(6) . . . . ?
F11A P2 F8A K1 -27.5(5) . . . . ?
F10A P2 F11A K1 -64.6(12) . . . . ?
F10A P2 F8A K1 59.9(9) . . . . ?
F8A P2 F11A K1 31.2(6) . . . . ?
Pd2A N8 C29 N9 85.3(5) . . . . ?
Pd2A N8 C29 C30 -91.9(5) . . . . ?
Pd2A N8 C21 K1 -106.4(7) . . . . ?
Pd2A N8 C21 O4 -172.9(3) . . . . ?
Pd2A N8 C21 C20 6.6(4) . . . . ?
Pd2A N6 C20 K1 106.6(8) . . . . ?
Pd2A N6 C20 O3 172.0(4) . . . . ?
Pd2A N6 C20 C21 -8.6(5) . . . . ?
Pd2A N6 C22 C23 81.6(6) . . . . ?
Pd2A N6 C22 N7 -97.3(7) . . . . ?
Pd2A N10A C37A C38A -119(9) . . . . ?

loop_
_exptl_oxdiff_crystal_face_indexfrac_h
_exptl_oxdiff_crystal_face_indexfrac_k
_exptl_oxdiff_crystal_face_indexfrac_l
_exptl_oxdiff_crystal_face_x
_exptl_oxdiff_crystal_face_y
_exptl_oxdiff_crystal_face_z
0.0002 -1.0007 -0.0001 -0.0633 0.0174 -0.0236
-1.0008 0.9999 1 0.0209 -0.0134 0.1408
1.0008 -0.9999 -1 -0.0209 0.0134 -0.1408
-1.0004 -1.0016 0.9997 -0.1057 0.0215 0.0935
1.0004 1.0016 -0.9997 0.1057 -0.0215 -0.0935
-1.0006 -0.0008 0.9999 -0.0424 0.0041 0.1171
-0.0004 -1.0014 0.9999 -0.1129 -0.0453 0.0634
1.0002 -1.0006 0 -0.0705 -0.0494 -0.0537
-1.0002 1.0006 0 0.0705 0.0494 0.0537
0.9997 -1.0013 1.0001 -0.1201 -0.1121 0.0333
0.0006 0.0007 -1 0.0496 0.0627 -0.087
-0.0006 -0.0007 1 -0.0496 -0.0627 0.087
0.9994 -0.0006 1.0002 -0.0567 -0.1295 0.0569
-0.9994 0.0006 -1.0002 0.0567 0.1295 -0.0569
-1 -0.0001 -0.0002 0.0072 0.0668 0.0301
1 0.0001 0.0002 -0.0072 -0.0668 -0.0301
-0.9992 -1.0002 -1.0003 -0.0066 0.147 -0.0805
0.9998 1.0009 0.0003 0.0562 -0.0842 -0.0065
-0.9998 -1.0009 -0.0003 -0.0562 0.0842 0.0065
-0.0008 1 1.0002 0.0138 -0.0802 0.1106
0.0008 -1 -1.0002 -0.0138 0.0802 -0.1106

loop_
_smtbx_masks_void_nr
_smtbx_masks_void_average_x
_smtbx_masks_void_average_y
_smtbx_masks_void_average_z
_smtbx_masks_void_volume
_smtbx_masks_void_count_electrons
_smtbx_masks_void_content
1 0.288 0.750 -0.189 548.2 153.5 ?
2 0.712 0.250 -0.512 548.2 152.5 ?
